data_7044532
loop_
_publ_author_name
'Xu, Cong'
'Liu, Yan'
'Wang, Li'
'Ma, Jingxin'
'Yang, Lizi'
'Pan, Fu-Xing'
'Kirillov, Alexander M.'
'Liu, Wei-Sheng'

_publ_section_title
;
 New Lanthanide (III) Coordination Polymers: Synthesis, Structural
 Features, and Catalytic Activity in CO2 Fixation
;
_journal_name_full 'Dalton Trans.'
_journal_paper_doi 10.1039/C7DT03574H
_journal_year 2017
_chemical_formula_moiety 'C34 H24 N4 O9 Yb, Br'
_chemical_formula_sum 'C34 H28 Br Cl0 N4 O9 Yb'
_chemical_formula_weight 889.55
_chemical_name_common Yb-Bcpi-Br
_chemical_name_systematic
;
 ? 
;
_space_group_crystal_system triclinic
_space_group_IT_number 2
_space_group_name_Hall '-P 1'
_space_group_name_H-M_alt 'P -1'
_symmetry_space_group_name_Hall '-P 1'
_symmetry_space_group_name_H-M 'P -1'
_atom_sites_solution_hydrogens geom
_atom_sites_solution_primary direct
_atom_sites_solution_secondary difmap
_audit_block_doi 10.5517/cc14965t
_audit_creation_date 2015-02-27
_audit_creation_method
;
Olex2 1.2
(compiled 2015.01.26 svn.r3150 for OlexSys, GUI svn.r4998)
;
_audit_update_record
;
2015-02-27 deposited with the CCDC.
2017-10-19 downloaded from the CCDC.
;
_cell_angle_alpha 81.870(2)
_cell_angle_beta 68.639(2)
_cell_angle_gamma 68.767(2)
_cell_formula_units_Z 2
_cell_length_a 10.2930(18)
_cell_length_b 11.778(2)
_cell_length_c 14.089(3)
_cell_measurement_reflns_used 7164
_cell_measurement_temperature 293(2)
_cell_measurement_theta_max 28.73
_cell_measurement_theta_min 2.26
_cell_volume 1482.6(5)
_computing_cell_refinement 'SAINT v7.60A (Bruker, 2009)'
_computing_data_reduction 'SAINT v7.60A (Bruker, 2009)'
_computing_molecular_graphics 'Olex2 (Dolomanov et al., 2009)'
_computing_publication_material 'Olex2 (Dolomanov et al., 2009)'
_computing_structure_refinement 'XL (Sheldrick, 2008)'
_computing_structure_solution 'SHELXS-97 (Sheldrick, 1990)'
_diffrn_ambient_temperature 293(2)
_diffrn_measured_fraction_theta_full 0.988
_diffrn_measured_fraction_theta_max 0.988
_diffrn_measurement_device_type 'Bruker APEX-II CCD'
_diffrn_measurement_method '\f and \w scans'
_diffrn_radiation_monochromator graphite
_diffrn_radiation_type MoK\a
_diffrn_radiation_wavelength 0.71073
_diffrn_reflns_av_R_equivalents 0.0219
_diffrn_reflns_av_unetI/netI 0.0307
_diffrn_reflns_limit_h_max 11
_diffrn_reflns_limit_h_min -12
_diffrn_reflns_limit_k_max 12
_diffrn_reflns_limit_k_min -13
_diffrn_reflns_limit_l_max 16
_diffrn_reflns_limit_l_min -16
_diffrn_reflns_number 10815
_diffrn_reflns_theta_full 25.00
_diffrn_reflns_theta_max 25.00
_diffrn_reflns_theta_min 2.26
_diffrn_source 'fine-focus sealed tube'
_diffrn_standards_number 0
_exptl_absorpt_coefficient_mu 4.570
_exptl_absorpt_correction_T_max 0.7459
_exptl_absorpt_correction_T_min 0.4467
_exptl_absorpt_correction_type multi-scan
_exptl_absorpt_process_details
;
SADABS-2008/1 (Bruker,2008) was used for absorption correction.
wR2(int) was 0.1175 before and 0.0327 after correction.
The Ratio of minimum to maximum transmission is 0.5989.
The \l/2 correction factor is 0.0015.
;
_exptl_crystal_colour 'clear light green'
_exptl_crystal_colour_lustre clear
_exptl_crystal_colour_modifier light
_exptl_crystal_colour_primary green
_exptl_crystal_density_diffrn 1.993
_exptl_crystal_density_method 'not measured'
_exptl_crystal_description block
_exptl_crystal_F_000 874
_exptl_crystal_preparation Luminescent
_exptl_crystal_recrystallization_method 'hydrothermal method'
_exptl_crystal_size_max 0.22
_exptl_crystal_size_mid 0.22
_exptl_crystal_size_min 0.18
_refine_diff_density_max 0.887
_refine_diff_density_min -5.638
_refine_diff_density_rms 0.254
_refine_ls_extinction_method none
_refine_ls_goodness_of_fit_ref 1.043
_refine_ls_hydrogen_treatment constr
_refine_ls_matrix_type full
_refine_ls_number_parameters 446
_refine_ls_number_reflns 5157
_refine_ls_number_restraints 0
_refine_ls_restrained_S_all 1.043
_refine_ls_R_factor_all 0.0530
_refine_ls_R_factor_gt 0.0500
_refine_ls_shift/su_max 0.001
_refine_ls_shift/su_mean 0.000
_refine_ls_structure_factor_coef Fsqd
_refine_ls_weighting_details 'calc w=1/[\s^2^(Fo^2^)+(0.1042P)^2^+9.5069P] where P=(Fo^2^+2Fc^2^)/3'
_refine_ls_weighting_scheme calc
_refine_ls_wR_factor_gt 0.1427
_refine_ls_wR_factor_ref 0.1469
_reflns_number_gt 4791
_reflns_number_total 5157
_reflns_threshold_expression >2sigma(I)
_cod_data_source_file c7dt03574h2.cif
_cod_data_source_block p1111111111
_cod_database_code 7044532
_olex2_refinement_description
;
1. Fixed Uiso
 At 1.2 times of:
  All C(H) groups
 At 1.5 times of:
  All O(H,H) groups
2.a Rotating group:
 O9(H9A,H9B)
2.b Aromatic/amide H refined with riding coordinates:
 C12(H12), C23(H23), C15(H15), C13(H13), C26(H26), C25(H25), C24(H24),
 C21(H21), C20(H20), C10(H10), C27(H27), C9(H9), C4(H4), C3(H3), C8(H8),
 C16(H16), C33(H33), C6(H6), C7(H7), C32(H32), C29(H29), C30(H30)
;
_olex2_submission_special_instructions 'No special instructions were received'

loop_
_space_group_symop_id
_space_group_symop_operation_xyz
1 'x, y, z'
2 '-x, -y, -z'

loop_
_atom_site_label
_atom_site_type_symbol
_atom_site_fract_x
_atom_site_fract_y
_atom_site_fract_z
_atom_site_U_iso_or_equiv
_atom_site_adp_type
_atom_site_occupancy
_atom_site_calc_flag
_atom_site_site_symmetry_order
_atom_site_refinement_flags_posn
_atom_site_refinement_flags_adp
_atom_site_refinement_flags_occupancy
Yb1 Yb 0.75487(3) 0.46414(3) 0.02994(2) 0.02172(15) Uani 1 d 1 . . .
O1 O 0.6932(7) 0.3050(5) 0.0284(5) 0.0344(13) Uani 1 d 1 . . .
O6 O 0.4375(7) 0.5602(6) 0.2778(5) 0.0416(15) Uani 1 d 1 . . .
O4 O 0.9210(7) -0.5624(6) 0.8539(5) 0.0424(15) Uani 1 d 1 . . .
O9 O 0.5206(6) 0.5982(5) 0.0818(4) 0.0346(13) Uani 1 d 1 . . .
H9A H 0.4678 0.6072 0.1584 0.052 Uiso 1 d 1 GR . .
H9B H 0.4473 0.5801 0.0597 0.052 Uiso 1 d 1 GR . .
O5 O 0.6790(7) 0.4549(6) 0.2029(4) 0.0339(13) Uani 1 d 1 . . .
O3 O 0.6870(7) -0.4487(6) 0.8872(4) 0.0373(14) Uani 1 d 1 . . .
O2 O 0.7127(8) 0.1538(6) -0.0578(5) 0.0434(15) Uani 1 d 1 . . .
N1 N 0.9326(8) -0.1474(6) 0.3008(5) 0.0294(15) Uani 1 d 1 . . .
N3 N 0.5371(8) 0.2051(6) 0.6456(5) 0.0286(15) Uani 1 d 1 . . .
N4 N 0.5940(8) 0.0668(6) 0.7552(5) 0.0303(15) Uani 1 d 1 . . .
N2 N 0.9552(7) -0.2545(6) 0.4353(5) 0.0279(14) Uani 1 d 1 . . .
C19 C 0.5557(9) 0.4060(7) 0.3735(6) 0.0276(17) Uani 1 d 1 . . .
C12 C 1.0299(11) -0.3943(11) 0.5657(7) 0.060(4) Uani 1 d 1 . . .
H12 H 1.1277 -0.4162 0.5219 0.072 Uiso 1 calc 1 R . .
C18 C 0.5574(9) 0.4790(7) 0.2772(6) 0.0267(16) Uani 1 d 1 . . .
C23 C 0.6808(9) 0.2642(8) 0.4786(6) 0.0319(18) Uani 1 d 1 . . .
H23 H 0.7681 0.2146 0.4894 0.038 Uiso 1 calc 1 R . .
C15 C 0.7436(10) -0.3291(9) 0.6970(6) 0.0364(19) Uani 1 d 1 . . .
H15 H 0.6465 -0.3073 0.7420 0.044 Uiso 1 calc 1 R . .
C13 C 0.9951(12) -0.4495(12) 0.6597(8) 0.061(4) Uani 1 d 1 . . .
H13 H 1.0704 -0.5087 0.6787 0.074 Uiso 1 calc 1 R . .
C26 C 0.4545(10) 0.1457(8) 0.8029(7) 0.039(2) Uani 1 d 1 . . .
H26 H 0.3957 0.1402 0.8703 0.047 Uiso 1 calc 1 R . .
C22 C 0.5453(9) 0.2726(7) 0.5528(6) 0.0269(16) Uani 1 d 1 . . .
C25 C 0.4181(10) 0.2315(8) 0.7356(7) 0.039(2) Uani 1 d 1 . . .
H25 H 0.3297 0.2966 0.7469 0.046 Uiso 1 calc 1 R . .
C24 C 0.6863(9) 0.3298(8) 0.3882(6) 0.0309(17) Uani 1 d 1 . . .
H24 H 0.7771 0.3228 0.3375 0.037 Uiso 1 calc 1 R . .
C21 C 0.4147(10) 0.3453(8) 0.5367(7) 0.037(2) Uani 1 d 1 . . .
H21 H 0.3234 0.3488 0.5853 0.044 Uiso 1 calc 1 R . .
C20 C 0.4226(9) 0.4120(8) 0.4477(6) 0.0334(18) Uani 1 d 1 . . .
H20 H 0.3353 0.4627 0.4376 0.040 Uiso 1 calc 1 R . .
C14 C 0.8551(10) -0.4203(8) 0.7250(6) 0.0298(17) Uani 1 d 1 . . .
C10 C 0.8591(9) -0.1692(8) 0.3971(6) 0.0286(17) Uani 1 d 1 . . .
H10 H 0.7586 -0.1317 0.4317 0.034 Uiso 1 calc 1 R . .
C17 C 0.8176(10) -0.4810(7) 0.8280(6) 0.0303(17) Uani 1 d 1 . . .
C2 C 0.7674(8) 0.1031(7) 0.0941(6) 0.0240(15) Uani 1 d 1 . . .
C5 C 0.8694(8) -0.0618(7) 0.2322(6) 0.0253(16) Uani 1 d 1 . . .
C28 C 0.6756(9) -0.0358(7) 0.8030(6) 0.0263(16) Uani 1 d 1 . . .
C27 C 0.6417(9) 0.1034(7) 0.6592(6) 0.0279(17) Uani 1 d 1 . . .
H27 H 0.7321 0.0649 0.6101 0.034 Uiso 1 calc 1 R . .
C1 C 0.7213(8) 0.1922(7) 0.0145(6) 0.0252(16) Uani 1 d 1 . . .
C9 C 1.0934(9) -0.2851(8) 0.3603(6) 0.0328(18) Uani 1 d 1 . . .
H9 H 1.1806 -0.3413 0.3669 0.039 Uiso 1 calc 1 R . .
C4 C 0.9006(9) -0.1018(7) 0.1360(6) 0.0304(17) Uani 1 d 1 . . .
H4 H 0.9555 -0.1826 0.1177 0.036 Uiso 1 calc 1 R . .
C11 C 0.9188(9) -0.3055(7) 0.5359(6) 0.0278(17) Uani 1 d 1 . . .
C3 C 0.8475(9) -0.0178(7) 0.0676(6) 0.0311(17) Uani 1 d 1 . . .
H3 H 0.8660 -0.0431 0.0029 0.037 Uiso 1 calc 1 R . .
C8 C 1.0797(9) -0.2197(8) 0.2767(6) 0.0309(18) Uani 1 d 1 . . .
H8 H 1.1548 -0.2224 0.2143 0.037 Uiso 1 calc 1 R . .
C16 C 0.7753(9) -0.2704(8) 0.6030(6) 0.0360(19) Uani 1 d 1 . . .
H16 H 0.7006 -0.2083 0.5856 0.043 Uiso 1 calc 1 R . .
C33 C 0.8282(9) -0.0713(7) 0.7711(6) 0.0296(17) Uani 1 d 1 . . .
H33 H 0.8801 -0.0329 0.7161 0.035 Uiso 1 calc 1 R . .
C6 C 0.7852(10) 0.0555(7) 0.2615(6) 0.0319(18) Uani 1 d 1 . . .
H6 H 0.7607 0.0790 0.3278 0.038 Uiso 1 calc 1 R . .
C7 C 0.7369(10) 0.1386(7) 0.1924(6) 0.0327(18) Uani 1 d 1 . . .
H7 H 0.6833 0.2194 0.2113 0.039 Uiso 1 calc 1 R . .
Br1 Br 0.5000 0.0000 0.5000 0.1040(8) Uani 1 d 2 S T P
C32 C 0.9018(9) -0.1659(7) 0.8237(6) 0.0302(17) Uani 1 d 1 . . .
H32 H 1.0046 -0.1912 0.8035 0.036 Uiso 1 calc 1 R . .
C29 C 0.5971(9) -0.0933(7) 0.8828(6) 0.0297(17) Uani 1 d 1 . . .
H29 H 0.4944 -0.0681 0.9026 0.036 Uiso 1 calc 1 R . .
C31 C 0.8251(8) -0.2228(7) 0.9053(6) 0.0240(15) Uani 1 d 1 . . .
C30 C 0.6717(9) -0.1882(7) 0.9329(6) 0.0270(16) Uani 1 d 1 . . .
H30 H 0.6198 -0.2294 0.9853 0.032 Uiso 1 calc 1 R . .
O8 O 0.8381(6) -0.3849(5) 1.0251(4) 0.0289(12) Uani 1 d 1 . . .
O7 O 1.0384(6) -0.3321(5) 0.9468(4) 0.0310(12) Uani 1 d 1 . . .
C34 C 0.9071(8) -0.3224(6) 0.9628(5) 0.0227(15) Uani 1 d 1 . . .
Br2 Br 1.0000 0.0000 0.5000 0.0933(7) Uani 1 d 2 S T P

loop_
_atom_site_aniso_label
_atom_site_aniso_U_11
_atom_site_aniso_U_22
_atom_site_aniso_U_33
_atom_site_aniso_U_23
_atom_site_aniso_U_13
_atom_site_aniso_U_12
Yb1 0.0225(2) 0.0240(2) 0.0196(2) 0.00946(13) -0.01054(14) -0.00901(14)
O1 0.040(3) 0.027(3) 0.043(3) 0.016(3) -0.024(3) -0.015(3)
O6 0.036(3) 0.042(4) 0.031(3) 0.014(3) -0.013(3) 0.001(3)
O4 0.044(4) 0.043(4) 0.028(3) 0.014(3) -0.014(3) -0.006(3)
O9 0.026(3) 0.042(3) 0.031(3) 0.015(3) -0.015(2) -0.006(2)
O5 0.035(3) 0.042(3) 0.020(3) 0.010(2) -0.012(2) -0.008(3)
O3 0.041(4) 0.051(4) 0.027(3) 0.016(3) -0.018(3) -0.023(3)
O2 0.063(4) 0.039(3) 0.035(3) 0.007(3) -0.033(3) -0.012(3)
N1 0.031(4) 0.029(3) 0.025(3) 0.007(3) -0.011(3) -0.008(3)
N3 0.031(4) 0.025(3) 0.025(3) 0.004(3) -0.010(3) -0.005(3)
N4 0.037(4) 0.026(3) 0.025(3) 0.010(3) -0.013(3) -0.008(3)
N2 0.029(3) 0.028(3) 0.021(3) 0.010(3) -0.011(3) -0.004(3)
C19 0.035(4) 0.023(4) 0.026(4) 0.001(3) -0.015(3) -0.007(3)
C12 0.031(5) 0.073(7) 0.029(5) 0.028(5) -0.001(4) 0.015(5)
C18 0.030(4) 0.031(4) 0.018(4) 0.008(3) -0.011(3) -0.010(3)
C23 0.029(4) 0.031(4) 0.027(4) 0.008(3) -0.011(3) -0.001(3)
C15 0.031(4) 0.050(5) 0.024(4) 0.015(4) -0.011(3) -0.013(4)
C13 0.035(5) 0.075(8) 0.037(5) 0.025(5) -0.008(4) 0.009(5)
C26 0.031(4) 0.042(5) 0.025(4) 0.007(4) -0.002(3) -0.001(4)
C22 0.037(4) 0.023(4) 0.019(4) 0.009(3) -0.013(3) -0.008(3)
C25 0.032(4) 0.039(5) 0.029(4) 0.008(4) -0.007(4) -0.001(4)
C24 0.027(4) 0.034(4) 0.025(4) 0.008(3) -0.007(3) -0.007(3)
C21 0.027(4) 0.042(5) 0.030(4) 0.009(4) -0.006(3) -0.007(4)
C20 0.029(4) 0.036(4) 0.027(4) 0.012(3) -0.014(3) -0.003(3)
C14 0.038(4) 0.031(4) 0.020(4) 0.006(3) -0.011(3) -0.012(4)
C10 0.030(4) 0.034(4) 0.020(4) 0.007(3) -0.011(3) -0.009(3)
C17 0.044(5) 0.030(4) 0.021(4) 0.006(3) -0.015(4) -0.015(4)
C2 0.025(4) 0.025(4) 0.021(4) 0.005(3) -0.009(3) -0.009(3)
C5 0.026(4) 0.027(4) 0.022(4) 0.011(3) -0.010(3) -0.010(3)
C28 0.032(4) 0.023(4) 0.024(4) 0.009(3) -0.015(3) -0.008(3)
C27 0.032(4) 0.026(4) 0.022(4) 0.008(3) -0.010(3) -0.008(3)
C1 0.019(3) 0.025(4) 0.029(4) 0.011(3) -0.011(3) -0.006(3)
C9 0.026(4) 0.034(4) 0.026(4) 0.005(3) -0.005(3) -0.001(3)
C4 0.034(4) 0.025(4) 0.029(4) 0.000(3) -0.013(3) -0.005(3)
C11 0.031(4) 0.029(4) 0.020(4) 0.007(3) -0.010(3) -0.007(3)
C3 0.040(5) 0.030(4) 0.025(4) 0.003(3) -0.017(3) -0.009(3)
C8 0.029(4) 0.034(4) 0.022(4) 0.005(3) -0.007(3) -0.005(3)
C16 0.027(4) 0.039(5) 0.032(4) 0.009(4) -0.011(3) -0.002(4)
C33 0.031(4) 0.035(4) 0.020(4) 0.012(3) -0.007(3) -0.014(3)
C6 0.041(5) 0.029(4) 0.019(4) 0.004(3) -0.007(3) -0.008(4)
C7 0.039(5) 0.023(4) 0.030(4) 0.001(3) -0.010(4) -0.005(3)
Br1 0.0619(12) 0.0944(17) 0.136(2) -0.0283(15) -0.0152(13) -0.0121(12)
C32 0.023(4) 0.033(4) 0.030(4) 0.009(3) -0.006(3) -0.012(3)
C29 0.025(4) 0.032(4) 0.028(4) 0.010(3) -0.011(3) -0.008(3)
C31 0.024(4) 0.025(4) 0.021(4) 0.002(3) -0.009(3) -0.006(3)
C30 0.027(4) 0.031(4) 0.025(4) 0.012(3) -0.010(3) -0.016(3)
O8 0.032(3) 0.030(3) 0.028(3) 0.013(2) -0.014(2) -0.016(2)
O7 0.026(3) 0.030(3) 0.034(3) 0.012(2) -0.014(2) -0.007(2)
C34 0.025(4) 0.021(4) 0.023(4) 0.004(3) -0.010(3) -0.008(3)
Br2 0.0705(13) 0.0969(16) 0.0869(15) -0.0083(12) -0.0086(11) -0.0149(12)

loop_
_atom_type_symbol
_atom_type_description
_atom_type_scat_dispersion_real
_atom_type_scat_dispersion_imag
_atom_type_scat_source
C C 0.0033 0.0016 'International Tables Vol C Tables 4.2.6.8 and 6.1.1.4'
H H 0.0000 0.0000 'International Tables Vol C Tables 4.2.6.8 and 6.1.1.4'
Br Br -0.2901 2.4595 'International Tables Vol C Tables 4.2.6.8 and 6.1.1.4'
Cl Cl 0.1484 0.1585 'International Tables Vol C Tables 4.2.6.8 and 6.1.1.4'
N N 0.0061 0.0033 'International Tables Vol C Tables 4.2.6.8 and 6.1.1.4'
O O 0.0106 0.0060 'International Tables Vol C Tables 4.2.6.8 and 6.1.1.4'
Yb Yb -0.3850 5.5486 'International Tables Vol C Tables 4.2.6.8 and 6.1.1.4'

loop_
_geom_angle_atom_site_label_1
_geom_angle_atom_site_label_2
_geom_angle_atom_site_label_3
_geom_angle
_geom_angle_site_symmetry_1
_geom_angle_site_symmetry_3
O1 Yb1 O4 93.4(2) . 1_564
O1 Yb1 O9 96.0(2) . .
O1 Yb1 O5 90.0(2) . .
O1 Yb1 O3 92.2(2) . 1_564
O1 Yb1 C17 97.2(2) . 1_564
O1 Yb1 O8 174.9(2) . 1_564
O1 Yb1 O7 86.6(2) . 2_756
O4 Yb1 C17 28.0(2) 1_564 1_564
O9 Yb1 O4 124.6(2) . 1_564
O9 Yb1 O5 75.1(2) . .
O9 Yb1 O3 70.5(2) . 1_564
O9 Yb1 C17 96.6(2) . 1_564
O5 Yb1 O4 159.4(2) . 1_564
O5 Yb1 O3 145.5(2) . 1_564
O5 Yb1 C17 169.6(2) . 1_564
O3 Yb1 O4 54.7(2) 1_564 1_564
O3 Yb1 C17 27.3(2) 1_564 1_564
O8 Yb1 O4 83.1(2) 1_564 1_564
O8 Yb1 O9 89.0(2) 1_564 .
O8 Yb1 O5 91.9(2) 1_564 .
O8 Yb1 O3 88.8(2) 1_564 1_564
O8 Yb1 C17 81.5(2) 1_564 1_564
O8 Yb1 O7 89.2(2) 1_564 2_756
O7 Yb1 O4 80.3(2) 2_756 1_564
O7 Yb1 O9 154.5(2) 2_756 .
O7 Yb1 O5 79.6(2) 2_756 .
O7 Yb1 O3 134.9(2) 2_756 1_564
O7 Yb1 C17 108.2(2) 2_756 1_564
C1 O1 Yb1 153.8(5) . .
C17 O4 Yb1 88.4(5) . 1_546
Yb1 O9 H9A 116.4 . .
Yb1 O9 H9B 115.7 . .
H9A O9 H9B 101.7 . .
C18 O5 Yb1 137.8(5) . .
C17 O3 Yb1 93.1(5) . 1_546
C10 N1 C5 125.7(7) . .
C10 N1 C8 109.2(7) . .
C8 N1 C5 125.2(7) . .
C25 N3 C22 125.8(7) . .
C27 N3 C22 125.5(7) . .
C27 N3 C25 108.7(7) . .
C26 N4 C28 125.2(7) . .
C27 N4 C26 108.6(7) . .
C27 N4 C28 126.1(7) . .
C10 N2 C9 108.1(6) . .
C10 N2 C11 125.3(7) . .
C9 N2 C11 126.6(7) . .
C24 C19 C18 121.3(7) . .
C20 C19 C18 119.5(7) . .
C20 C19 C24 119.2(7) . .
C13 C12 H12 120.0 . .
C13 C12 C11 120.0(9) . .
C11 C12 H12 120.0 . .
O6 C18 O5 125.7(7) . .
O6 C18 C19 116.5(7) . .
O5 C18 C19 117.8(7) . .
C22 C23 H23 120.1 . .
C22 C23 C24 119.9(7) . .
C24 C23 H23 120.1 . .
C14 C15 H15 119.5 . .
C16 C15 H15 119.5 . .
C16 C15 C14 121.0(8) . .
C12 C13 H13 119.1 . .
C14 C13 C12 121.7(9) . .
C14 C13 H13 119.1 . .
N4 C26 H26 126.0 . .
C25 C26 N4 107.9(8) . .
C25 C26 H26 126.0 . .
C23 C22 N3 120.8(7) . .
C23 C22 C21 120.3(7) . .
C21 C22 N3 118.9(7) . .
N3 C25 H25 126.6 . .
C26 C25 N3 106.8(8) . .
C26 C25 H25 126.6 . .
C19 C24 H24 120.1 . .
C23 C24 C19 119.8(8) . .
C23 C24 H24 120.1 . .
C22 C21 H21 120.6 . .
C20 C21 C22 118.9(8) . .
C20 C21 H21 120.6 . .
C19 C20 C21 121.8(8) . .
C19 C20 H20 119.1 . .
C21 C20 H20 119.1 . .
C15 C14 C17 119.7(8) . .
C13 C14 C15 118.7(8) . .
C13 C14 C17 121.5(8) . .
N1 C10 N2 108.0(7) . .
N1 C10 H10 126.0 . .
N2 C10 H10 126.0 . .
O4 C17 Yb1 63.6(4) . 1_546
O4 C17 C14 119.3(8) . .
O3 C17 Yb1 59.6(4) . 1_546
O3 C17 O4 121.3(7) . .
O3 C17 C14 119.4(7) . .
C14 C17 Yb1 164.4(6) . 1_546
C3 C2 C1 118.9(7) . .
C3 C2 C7 118.6(7) . .
C7 C2 C1 122.4(7) . .
C4 C5 N1 117.9(7) . .
C6 C5 N1 120.3(7) . .
C6 C5 C4 121.8(7) . .
C33 C28 N4 120.0(7) . .
C29 C28 N4 118.2(7) . .
C29 C28 C33 121.8(7) . .
N3 C27 H27 126.0 . .
N4 C27 N3 108.0(7) . .
N4 C27 H27 126.0 . .
O1 C1 C2 116.9(7) . .
O2 C1 O1 124.1(7) . .
O2 C1 C2 118.9(7) . .
N2 C9 H9 126.0 . .
C8 C9 N2 108.0(7) . .
C8 C9 H9 126.0 . .
C5 C4 H4 121.0 . .
C5 C4 C3 118.1(7) . .
C3 C4 H4 121.0 . .
C12 C11 N2 119.4(7) . .
C16 C11 N2 121.2(7) . .
C16 C11 C12 119.4(7) . .
C2 C3 C4 121.2(7) . .
C2 C3 H3 119.4 . .
C4 C3 H3 119.4 . .
N1 C8 H8 126.6 . .
C9 C8 N1 106.7(7) . .
C9 C8 H8 126.6 . .
C15 C16 H16 120.5 . .
C11 C16 C15 119.0(8) . .
C11 C16 H16 120.5 . .
C28 C33 H33 121.0 . .
C28 C33 C32 118.0(7) . .
C32 C33 H33 121.0 . .
C5 C6 H6 120.2 . .
C5 C6 C7 119.6(7) . .
C7 C6 H6 120.2 . .
C2 C7 H7 119.7 . .
C6 C7 C2 120.6(7) . .
C6 C7 H7 119.7 . .
C33 C32 H32 119.5 . .
C31 C32 C33 121.1(7) . .
C31 C32 H32 119.5 . .
C28 C29 H29 120.3 . .
C30 C29 C28 119.5(7) . .
C30 C29 H29 120.3 . .
C32 C31 C30 119.5(7) . .
C32 C31 C34 120.0(7) . .
C30 C31 C34 120.5(7) . .
C29 C30 C31 120.0(7) . .
C29 C30 H30 120.0 . .
C31 C30 H30 120.0 . .
C34 O8 Yb1 140.7(5) . 1_546
C34 O7 Yb1 140.5(5) . 2_756
O8 C34 C31 118.0(7) . .
O8 C34 O7 125.4(7) . .
O7 C34 C31 116.5(6) . .

loop_
_geom_bond_atom_site_label_1
_geom_bond_atom_site_label_2
_geom_bond_distance
_geom_bond_site_symmetry_2
Yb1 O1 2.191(6) .
Yb1 O4 2.433(6) 1_564
Yb1 O9 2.264(6) .
Yb1 O5 2.272(5) .
Yb1 O3 2.346(5) 1_564
Yb1 C17 2.715(8) 1_564
Yb1 O8 2.219(6) 1_564
Yb1 O7 2.241(5) 2_756
O1 C1 1.281(10) .
O6 C18 1.256(10) .
O4 Yb1 2.433(6) 1_546
O4 C17 1.276(10) .
O9 H9A 1.0168 .
O9 H9B 1.0087 .
O5 C18 1.271(10) .
O3 Yb1 2.346(5) 1_546
O3 C17 1.245(11) .
O2 C1 1.214(10) .
N1 C10 1.332(11) .
N1 C5 1.442(10) .
N1 C8 1.381(11) .
N3 C22 1.422(10) .
N3 C25 1.381(11) .
N3 C27 1.335(11) .
N4 C26 1.373(11) .
N4 C28 1.438(10) .
N4 C27 1.326(10) .
N2 C10 1.339(10) .
N2 C9 1.383(11) .
N2 C11 1.430(10) .
C19 C18 1.498(10) .
C19 C24 1.390(12) .
C19 C20 1.372(12) .
C12 H12 0.9300 .
C12 C13 1.373(13) .
C12 C11 1.391(12) .
C23 H23 0.9300 .
C23 C22 1.384(12) .
C23 C24 1.387(11) .
C15 H15 0.9300 .
C15 C14 1.394(12) .
C15 C16 1.389(11) .
C13 H13 0.9300 .
C13 C14 1.343(13) .
C26 H26 0.9300 .
C26 C25 1.332(12) .
C22 C21 1.387(12) .
C25 H25 0.9300 .
C24 H24 0.9300 .
C21 H21 0.9300 .
C21 C20 1.374(11) .
C20 H20 0.9300 .
C14 C17 1.505(11) .
C10 H10 0.9300 .
C17 Yb1 2.715(8) 1_546
C2 C1 1.509(10) .
C2 C3 1.386(11) .
C2 C7 1.394(11) .
C5 C4 1.383(11) .
C5 C6 1.366(11) .
C28 C33 1.381(12) .
C28 C29 1.376(11) .
C27 H27 0.9300 .
C9 H9 0.9300 .
C9 C8 1.337(11) .
C4 H4 0.9300 .
C4 C3 1.389(11) .
C11 C16 1.378(12) .
C3 H3 0.9300 .
C8 H8 0.9300 .
C16 H16 0.9300 .
C33 H33 0.9300 .
C33 C32 1.389(11) .
C6 H6 0.9300 .
C6 C7 1.373(11) .
C7 H7 0.9300 .
C32 H32 0.9300 .
C32 C31 1.378(11) .
C29 H29 0.9300 .
C29 C30 1.374(11) .
C31 C30 1.393(11) .
C31 C34 1.502(10) .
C30 H30 0.9300 .
O8 Yb1 2.219(6) 1_546
O8 C34 1.249(9) .
O7 Yb1 2.241(5) 2_756
O7 C34 1.250(9) .

loop_
_geom_torsion_atom_site_label_1
_geom_torsion_atom_site_label_2
_geom_torsion_atom_site_label_3
_geom_torsion_atom_site_label_4
_geom_torsion
_geom_torsion_site_symmetry_1
_geom_torsion_site_symmetry_4
Yb1 O1 C1 O2 -105.4(13) . .
Yb1 O1 C1 C2 74.7(14) . .
Yb1 O4 C17 O3 -15.5(8) 1_546 .
Yb1 O4 C17 C14 162.7(7) 1_546 .
Yb1 O5 C18 O6 -30.2(14) . .
Yb1 O5 C18 C19 150.7(6) . .
Yb1 O3 C17 O4 16.1(9) 1_546 .
Yb1 O3 C17 C14 -162.1(7) 1_546 .
Yb1 O8 C34 C31 76.9(10) 1_546 .
Yb1 O8 C34 O7 -106.3(9) 1_546 .
Yb1 O7 C34 C31 -164.2(6) 2_756 .
Yb1 O7 C34 O8 18.9(13) 2_756 .
O1 Yb1 O5 C18 -74.0(8) . .
O4 Yb1 O1 C1 54.5(12) 1_564 .
O4 Yb1 O5 C18 -173.8(7) 1_564 .
O9 Yb1 O1 C1 179.9(12) . .
O9 Yb1 O5 C18 22.2(8) . .
O5 Yb1 O1 C1 -105.1(12) . .
O3 Yb1 O1 C1 109.3(12) 1_564 .
O3 Yb1 O5 C18 19.9(10) 1_564 .
N1 C5 C4 C3 -176.1(8) . .
N1 C5 C6 C7 174.2(8) . .
N3 C22 C21 C20 178.9(8) . .
N4 C26 C25 N3 -0.2(12) . .
N4 C28 C33 C32 175.9(7) . .
N4 C28 C29 C30 -177.1(8) . .
N2 C9 C8 N1 0.7(10) . .
N2 C11 C16 C15 175.1(8) . .
C12 C13 C14 C15 -1.8(19) . .
C12 C13 C14 C17 -179.9(12) . .
C12 C11 C16 C15 -3.3(15) . .
C18 C19 C24 C23 179.5(8) . .
C18 C19 C20 C21 178.9(8) . .
C23 C22 C21 C20 -2.4(14) . .
C15 C14 C17 Yb1 -82(2) . 1_546
C15 C14 C17 O4 -178.3(8) . .
C15 C14 C17 O3 -0.1(12) . .
C13 C12 C11 N2 -175.9(12) . .
C13 C12 C11 C16 2.5(19) . .
C13 C14 C17 Yb1 96(2) . 1_546
C13 C14 C17 O4 -0.3(14) . .
C13 C14 C17 O3 178.0(10) . .
C26 N4 C28 C33 -147.6(9) . .
C26 N4 C28 C29 29.9(13) . .
C26 N4 C27 N3 1.4(10) . .
C22 N3 C25 C26 179.1(9) . .
C22 N3 C27 N4 -179.6(8) . .
C22 C23 C24 C19 1.5(13) . .
C22 C21 C20 C19 1.9(14) . .
C25 N3 C22 C23 159.1(9) . .
C25 N3 C22 C21 -22.3(13) . .
C25 N3 C27 N4 -1.6(10) . .
C24 C19 C18 O6 -168.1(8) . .
C24 C19 C18 O5 11.2(12) . .
C24 C19 C20 C21 0.3(14) . .
C24 C23 C22 N3 179.4(8) . .
C24 C23 C22 C21 0.7(13) . .
C20 C19 C18 O6 13.5(12) . .
C20 C19 C18 O5 -167.3(8) . .
C20 C19 C24 C23 -2.1(13) . .
C14 C15 C16 C11 1.6(14) . .
C10 N1 C5 C4 -131.0(9) . .
C10 N1 C5 C6 50.9(12) . .
C10 N1 C8 C9 -0.1(10) . .
C10 N2 C9 C8 -1.0(10) . .
C10 N2 C11 C12 179.7(10) . .
C10 N2 C11 C16 1.3(13) . .
C17 Yb1 O1 C1 82.4(12) 1_564 .
C17 Yb1 O5 C18 59.8(17) 1_564 .
C5 N1 C10 N2 179.7(8) . .
C5 N1 C8 C9 179.7(8) . .
C5 C4 C3 C2 1.0(13) . .
C5 C6 C7 C2 2.9(13) . .
C28 N4 C26 C25 177.5(8) . .
C28 N4 C27 N3 -176.8(8) . .
C28 C33 C32 C31 0.0(13) . .
C28 C29 C30 C31 2.3(12) . .
C27 N3 C22 C23 -23.2(13) . .
C27 N3 C22 C21 155.4(9) . .
C27 N3 C25 C26 1.1(11) . .
C27 N4 C26 C25 -0.7(11) . .
C27 N4 C28 C33 30.3(13) . .
C27 N4 C28 C29 -152.2(9) . .
C1 C2 C3 C4 175.9(8) . .
C1 C2 C7 C6 -177.8(8) . .
C9 N2 C10 N1 0.9(10) . .
C9 N2 C11 C12 0.8(14) . .
C9 N2 C11 C16 -177.6(9) . .
C4 C5 C6 C7 -3.9(13) . .
C11 N2 C10 N1 -178.2(8) . .
C11 N2 C9 C8 178.1(8) . .
C11 C12 C13 C14 0(2) . .
C3 C2 C1 O1 -157.4(8) . .
C3 C2 C1 O2 22.7(11) . .
C3 C2 C7 C6 0.0(13) . .
C8 N1 C10 N2 -0.5(10) . .
C8 N1 C5 C4 49.2(12) . .
C8 N1 C5 C6 -129.0(9) . .
C16 C15 C14 C13 1.0(15) . .
C16 C15 C14 C17 179.1(9) . .
C33 C28 C29 C30 0.4(13) . .
C33 C32 C31 C30 2.6(12) . .
C33 C32 C31 C34 -178.2(8) . .
C6 C5 C4 C3 2.0(13) . .
C7 C2 C1 O1 20.3(11) . .
C7 C2 C1 O2 -159.6(8) . .
C7 C2 C3 C4 -1.9(13) . .
C32 C31 C30 C29 -3.8(12) . .
C32 C31 C34 O8 -168.7(7) . .
C32 C31 C34 O7 14.2(11) . .
C29 C28 C33 C32 -1.5(13) . .
C30 C31 C34 O8 10.5(11) . .
C30 C31 C34 O7 -166.6(7) . .
O8 Yb1 O1 C1 8(3) 1_564 .
O8 Yb1 O5 C18 110.7(8) 1_564 .
O7 Yb1 O1 C1 -25.5(12) 2_756 .
O7 Yb1 O5 C18 -160.5(9) 2_756 .
C34 C31 C30 C29 177.0(7) . .
